data_2211602
loop_
_publ_author_name
'Rohde, Alexander'
'Urland, Werner'

_publ_section_title
;<i>catena</i>-Poly[[[diaquaneodymium(III)]bis(\m-difluoroacetato-\k^2^<i>O</i>:<i>O</i>')[diaquaneodymium(III)]tetrakis(\m-difluoroacetato-\k^2^<i>O</i>:<i>O</i>')]
 monohydrate]
;
_journal_coeditor_code SG2083
_journal_issue 12
_journal_name_full 'Acta Crystallographica Section E'
_journal_page_first m3240
_journal_page_last m3241
_journal_paper_doi 10.1107/S1600536806045910
_journal_volume 62
_journal_year 2006
_chemical_formula_iupac '[Nd (C2 H F2 O2)3 (H2 O)2], H2 O'
_chemical_formula_moiety 'C6 H7 F6 Nd O8, H2 O'
_chemical_formula_sum 'C6 H9 F6 Nd O9'
_chemical_formula_weight 483.37
_chemical_name_systematic
;
catena-Poly[[diaquaneodymium(III)]bis(\m-difluoroacetato-
\k^2^O:O')[diaquaneodymium(III)]tetrakis(\m-difluoroacetato-\k^2^O:O')]
monohydrate]
;
_space_group_IT_number 2
_symmetry_cell_setting triclinic
_symmetry_space_group_name_Hall '-P 1'
_symmetry_space_group_name_H-M 'P -1'
_atom_sites_solution_hydrogens geom
_atom_sites_solution_primary direct
_atom_sites_solution_secondary difmap
_cell_angle_alpha 66.67(3)
_cell_angle_beta 79.34(3)
_cell_angle_gamma 77.74(3)
_cell_formula_units_Z 2
_cell_length_a 8.405(2)
_cell_length_b 9.508(3)
_cell_length_c 9.639(3)
_cell_measurement_reflns_used 8000
_cell_measurement_temperature 293(2)
_cell_measurement_theta_max 25.8
_cell_measurement_theta_min 2.5
_cell_volume 686.8(4)
_computing_cell_refinement 'IPDS Software'
_computing_data_collection 'IPDS Software (Stoe & Cie, 1998)'
_computing_data_reduction 'IPDS Software'
_computing_molecular_graphics 'DIAMOND (Brandenburg, 2006)'
_computing_publication_material SHELXL97
_computing_structure_refinement 'SHELXL97 (Sheldrick, 1997)'
_computing_structure_solution 'SHELXS97 (Sheldrick, 1997)'
_diffrn_ambient_temperature 298(2)
_diffrn_measured_fraction_theta_full 0.943
_diffrn_measured_fraction_theta_max 0.920
_diffrn_measurement_device_type 'Stoe IPDS area-detector'
_diffrn_measurement_method \f
_diffrn_radiation_monochromator graphite
_diffrn_radiation_type MoK\a
_diffrn_radiation_wavelength 0.71073
_diffrn_reflns_av_R_equivalents 0.0419
_diffrn_reflns_av_sigmaI/netI 0.0318
_diffrn_reflns_limit_h_max 10
_diffrn_reflns_limit_h_min -10
_diffrn_reflns_limit_k_max 11
_diffrn_reflns_limit_k_min -11
_diffrn_reflns_limit_l_max 11
_diffrn_reflns_limit_l_min -11
_diffrn_reflns_number 9819
_diffrn_reflns_theta_full 25.00
_diffrn_reflns_theta_max 26.12
_diffrn_reflns_theta_min 2.32
_diffrn_standards_number 0
_exptl_absorpt_coefficient_mu 3.895
_exptl_absorpt_correction_type none
_exptl_crystal_colour violet
_exptl_crystal_density_diffrn 2.337
_exptl_crystal_density_method 'not measured'
_exptl_crystal_description block
_exptl_crystal_F_000 462
_exptl_crystal_size_max 0.22
_exptl_crystal_size_mid 0.13
_exptl_crystal_size_min 0.13
_refine_diff_density_max 0.685
_refine_diff_density_min -1.197
_refine_ls_extinction_method none
_refine_ls_goodness_of_fit_ref 1.035
_refine_ls_hydrogen_treatment constr
_refine_ls_matrix_type full
_refine_ls_number_parameters 199
_refine_ls_number_reflns 2512
_refine_ls_number_restraints 0
_refine_ls_restrained_S_all 1.035
_refine_ls_R_factor_all 0.0304
_refine_ls_R_factor_gt 0.0263
_refine_ls_shift/su_max 0.001
_refine_ls_shift/su_mean 0.000
_refine_ls_structure_factor_coef Fsqd
_refine_ls_weighting_details 'calc w=1/[\s^2^(Fo^2^)+(0.0443P)^2^] where P=(Fo^2^+2Fc^2^)/3'
_refine_ls_weighting_scheme calc
_refine_ls_wR_factor_gt 0.0635
_refine_ls_wR_factor_ref 0.0644
_reflns_number_gt 2246
_reflns_number_total 2512
_reflns_threshold_expression I>2\s(I)
_cod_data_source_file sg2083.cif
_cod_data_source_block I
_cod_database_code 2211602
_cod_database_fobs_code 2211602

loop_
_symmetry_equiv_pos_as_xyz
'x, y, z'
'-x, -y, -z'

loop_
_atom_site_type_symbol
_atom_site_label
_atom_site_fract_x
_atom_site_fract_y
_atom_site_fract_z
_atom_site_U_iso_or_equiv
_atom_site_adp_type
_atom_site_calc_flag
_atom_site_refinement_flags
_atom_site_occupancy
Nd Nd1 0.51780(3) 0.74338(3) 0.95909(2) 0.01926(9) Uani d . 1
O O11 0.6703(4) 0.6931(4) 0.7303(4) 0.0338(8) Uani d . 1
O O12 0.6063(5) 0.4555(5) 0.8373(4) 0.0453(10) Uani d . 1
C C11 0.6718(5) 0.5620(6) 0.7318(5) 0.0246(10) Uani d . 1
C C12 0.7621(6) 0.5203(7) 0.5972(6) 0.0369(12) Uani d . 1
H H12 0.8534 0.4361 0.6312 0.044 Uiso calc R 1
F F11 0.6611(6) 0.4764(8) 0.5379(6) 0.104(2) Uani d . 1
F F12 0.8193(6) 0.6438(6) 0.4865(4) 0.0785(13) Uani d . 1
O O21 0.2891(4) 0.7144(4) 0.8503(4) 0.0330(8) Uani d . 1
O O22 0.2598(4) 0.4619(4) 0.9458(4) 0.0340(8) Uani d . 1
C C21 0.2207(5) 0.6023(6) 0.8685(5) 0.0247(9) Uani d . 1
C C22 0.0638(5) 0.6408(6) 0.7932(5) 0.0300(10) Uani d . 1
H H22 -0.0294 0.6662 0.8616 0.036 Uiso calc R 1
F F21 0.0702(5) 0.7618(5) 0.6603(4) 0.0686(13) Uani d . 1
F F22 0.0404(5) 0.5198(5) 0.7663(6) 0.0775(14) Uani d . 1
O O31 0.7440(4) 0.8944(4) 0.8720(4) 0.0339(8) Uani d . 1
O O32 0.6904(4) 1.0784(5) 0.9692(4) 0.0434(9) Uani d . 1
C C31 0.7767(5) 1.0047(6) 0.8929(5) 0.0243(9) Uani d . 1
C C32 0.9437(6) 1.0530(7) 0.8145(6) 0.0335(11) Uani d . 1
H H32 1.0298 0.9622 0.8381 0.040 Uiso calc R 1
F F31 0.9805(5) 1.1619(5) 0.8542(5) 0.0607(10) Uani d . 1
F F32 0.9336(5) 1.1173(5) 0.6630(4) 0.0677(12) Uani d . 1
O O1W 0.4591(4) 0.9871(4) 0.7197(3) 0.0317(7) Uani d . 1
H H11W 0.5622 0.9676 0.6986 0.038 Uiso d R 1
H H12W 0.4157 0.9227 0.7037 0.038 Uiso d R 1
O O2W 0.5945(5) 0.7552(5) 1.1921(4) 0.0465(10) Uani d . 1
H H21W 0.6095 0.6844 1.2786 0.056 Uiso d R 1
H H22W 0.6328 0.8332 1.1869 0.056 Uiso d R 1
O O3W 0.2727(5) 1.0115(5) 0.5003(4) 0.0440(9) Uani d . 1
H H31W 0.1694 1.0167 0.5078 0.053 Uiso d R 1
H H32W 0.2922 1.0997 0.4894 0.053 Uiso d R 1

loop_
_atom_site_aniso_label
_atom_site_aniso_U_11
_atom_site_aniso_U_22
_atom_site_aniso_U_33
_atom_site_aniso_U_12
_atom_site_aniso_U_13
_atom_site_aniso_U_23
Nd1 0.01826(12) 0.01679(15) 0.02294(12) -0.00531(8) -0.00079(7) -0.00696(9)
O11 0.0430(19) 0.026(2) 0.0324(17) -0.0034(15) -0.0008(14) -0.0139(14)
O12 0.050(2) 0.048(3) 0.0329(18) -0.0334(19) -0.0021(15) 0.0024(16)
C11 0.0204(19) 0.027(3) 0.026(2) -0.0061(17) -0.0033(16) -0.0080(18)
C12 0.038(3) 0.043(4) 0.038(3) -0.012(2) 0.003(2) -0.023(2)
F11 0.082(3) 0.193(7) 0.099(4) -0.059(4) 0.012(3) -0.110(4)
F12 0.112(3) 0.069(3) 0.044(2) -0.033(3) 0.035(2) -0.0191(19)
O21 0.0280(16) 0.029(2) 0.0440(19) -0.0098(14) -0.0116(13) -0.0095(15)
O22 0.0330(17) 0.020(2) 0.0461(19) 0.0016(13) -0.0130(14) -0.0079(15)
C21 0.0202(19) 0.027(3) 0.029(2) -0.0036(17) 0.0005(16) -0.0130(19)
C22 0.025(2) 0.025(3) 0.039(2) -0.0063(18) -0.0088(18) -0.007(2)
F21 0.061(2) 0.077(3) 0.051(2) -0.031(2) -0.0305(17) 0.0151(18)
F22 0.071(3) 0.051(3) 0.139(4) 0.0035(19) -0.064(3) -0.049(3)
O31 0.0309(17) 0.035(2) 0.0435(19) -0.0178(15) -0.0001(14) -0.0177(16)
O32 0.0384(19) 0.038(3) 0.051(2) 0.0011(16) 0.0126(16) -0.0244(18)
C31 0.0153(18) 0.028(3) 0.027(2) -0.0019(16) -0.0014(15) -0.0093(18)
C32 0.028(2) 0.036(3) 0.042(3) -0.017(2) 0.0025(19) -0.017(2)
F31 0.062(2) 0.054(3) 0.084(3) -0.0344(19) -0.0049(19) -0.032(2)
F32 0.071(2) 0.091(3) 0.0381(18) -0.045(2) 0.0112(16) -0.0123(18)
O1W 0.0378(17) 0.028(2) 0.0293(16) -0.0058(14) -0.0051(13) -0.0102(14)
O2W 0.082(3) 0.028(2) 0.0360(19) -0.0135(19) -0.0196(18) -0.0101(16)
O3W 0.040(2) 0.044(3) 0.043(2) -0.0131(17) -0.0056(16) -0.0077(17)

loop_
_atom_type_symbol
_atom_type_description
_atom_type_scat_dispersion_real
_atom_type_scat_dispersion_imag
_atom_type_scat_source
Nd Nd -0.1943 3.0179 'International Tables Vol C Tables 4.2.6.8 and 6.1.1.4'
O O 0.0106 0.0060 'International Tables Vol C Tables 4.2.6.8 and 6.1.1.4'
C C 0.0033 0.0016 'International Tables Vol C Tables 4.2.6.8 and 6.1.1.4'
H H 0.0000 0.0000 'International Tables Vol C Tables 4.2.6.8 and 6.1.1.4'
F F 0.0171 0.0103 'International Tables Vol C Tables 4.2.6.8 and 6.1.1.4'

loop_
_geom_angle_atom_site_label_1
_geom_angle_atom_site_label_2
_geom_angle_atom_site_label_3
_geom_angle_site_symmetry_1
_geom_angle_site_symmetry_3
_geom_angle
_geom_angle_publ_flag
O32 Nd1 O12 2_677 2_667 86.60(15) no
O32 Nd1 O22 2_677 2_667 142.27(13) no
O12 Nd1 O22 2_667 2_667 74.62(14) no
O32 Nd1 O31 2_677 . 99.69(13) no
O12 Nd1 O31 2_667 . 146.06(12) no
O22 Nd1 O31 2_667 . 80.60(13) no
O32 Nd1 O21 2_677 . 81.16(13) no
O12 Nd1 O21 2_667 . 76.42(12) no
O22 Nd1 O21 2_667 . 123.83(12) no
O31 Nd1 O21 . . 137.40(12) no
O32 Nd1 O2W 2_677 . 73.36(14) no
O12 Nd1 O2W 2_667 . 75.91(13) no
O22 Nd1 O2W 2_667 . 70.49(13) no
O31 Nd1 O2W . . 74.14(13) no
O21 Nd1 O2W . . 143.14(13) no
O32 Nd1 O11 2_677 . 141.86(13) no
O12 Nd1 O11 2_667 . 120.25(14) no
O22 Nd1 O11 2_667 . 74.88(12) no
O31 Nd1 O11 . . 73.60(12) no
O21 Nd1 O11 . . 79.96(12) no
O2W Nd1 O11 . . 135.64(13) no
O32 Nd1 O1W 2_677 . 71.63(13) no
O12 Nd1 O1W 2_667 . 143.35(12) no
O22 Nd1 O1W 2_667 . 139.08(12) no
O31 Nd1 O1W . . 68.66(12) no
O21 Nd1 O1W . . 71.45(12) no
O2W Nd1 O1W . . 122.49(12) no
O11 Nd1 O1W . . 71.03(12) no
O32 Nd1 H11W 2_677 . 87.0 no
O12 Nd1 H11W 2_667 . 160.3 no
O22 Nd1 H11W 2_667 . 120.4 no
O31 Nd1 H11W . . 53.6 no
O21 Nd1 H11W . . 84.2 no
O2W Nd1 H11W . . 119.8 no
O11 Nd1 H11W . . 58.4 no
O1W Nd1 H11W . . 18.9 no
O32 Nd1 H12W 2_677 . 78.1 no
O12 Nd1 H12W 2_667 . 129.4 no
O22 Nd1 H12W 2_667 . 138.7 no
O31 Nd1 H12W . . 84.4 no
O21 Nd1 H12W . . 53.8 no
O2W Nd1 H12W . . 140.4 no
O11 Nd1 H12W . . 64.0 no
O1W Nd1 H12W . . 19.1 no
H11W Nd1 H12W . . 30.9 no
C11 O11 Nd1 . . 115.3(3) no
C11 O12 Nd1 . 2_667 178.7(4) no
O11 C11 O12 . . 125.6(4) no
O11 C11 C12 . . 119.2(4) no
O12 C11 C12 . . 115.2(5) no
F11 C12 F12 . . 106.9(5) no
F11 C12 C11 . . 110.2(4) no
F12 C12 C11 . . 110.9(4) no
F11 C12 H12 . . 109.6 no
F12 C12 H12 . . 109.6 no
C11 C12 H12 . . 109.6 no
C21 O21 Nd1 . . 134.2(3) no
C21 O22 Nd1 . 2_667 145.8(3) no
O22 C21 O21 . . 128.6(4) no
O22 C21 C22 . . 114.7(4) no
O21 C21 C22 . . 116.7(4) no
F22 C22 F21 . . 108.0(4) no
F22 C22 C21 . . 110.6(4) no
F21 C22 C21 . . 111.4(4) no
F22 C22 H22 . . 108.9 no
F21 C22 H22 . . 108.9 no
C21 C22 H22 . . 108.9 no
C31 O31 Nd1 . . 135.6(3) no
C31 O32 Nd1 . 2_677 161.1(4) no
O31 C31 O32 . . 127.4(4) no
O31 C31 C32 . . 114.6(4) no
O32 C31 C32 . . 118.0(4) no
F31 C32 F32 . . 106.8(4) no
F31 C32 C31 . . 112.0(4) no
F32 C32 C31 . . 107.5(4) no
F31 C32 H32 . . 110.1 no
F32 C32 H32 . . 110.1 no
C31 C32 H32 . . 110.1 no
Nd1 O1W H11W . . 81.8 no
Nd1 O1W H12W . . 79.2 no
H11W O1W H12W . . 107.7 no
Nd1 O2W H21W . . 130.5 no
Nd1 O2W H22W . . 120.3 no
H21W O2W H22W . . 107.7 no
H31W O3W H32W . . 107.7 no

loop_
_geom_bond_atom_site_label_1
_geom_bond_atom_site_label_2
_geom_bond_site_symmetry_2
_geom_bond_distance
_geom_bond_publ_flag
Nd1 O32 2_677 2.374(4) yes
Nd1 O12 2_667 2.378(3) yes
Nd1 O22 2_667 2.411(3) yes
Nd1 O31 . 2.448(3) yes
Nd1 O21 . 2.464(3) yes
Nd1 O2W . 2.497(4) yes
Nd1 O11 . 2.502(3) yes
Nd1 O1W . 2.577(3) yes
Nd1 H11W . 2.5960 no
Nd1 H12W . 2.5576 no
O11 C11 . 1.238(6) no
O12 C11 . 1.256(6) no
O12 Nd1 2_667 2.378(3) no
C11 C12 . 1.527(6) no
C12 F11 . 1.319(6) no
C12 F12 . 1.344(7) no
C12 H12 . 0.9800 no
O21 C21 . 1.254(6) no
O22 C21 . 1.250(6) no
O22 Nd1 2_667 2.411(3) no
C21 C22 . 1.529(6) no
C22 F22 . 1.334(6) no
C22 F21 . 1.342(6) no
C22 H22 . 0.9800 no
O31 C31 . 1.236(6) no
O32 C31 . 1.246(6) no
O32 Nd1 2_677 2.374(4) no
C31 C32 . 1.536(6) no
C32 F31 . 1.345(6) no
C32 F32 . 1.353(6) no
C32 H32 . 0.9800 no
O1W H11W . 0.8499 no
O1W H12W . 0.8500 no
O2W H21W . 0.8500 no
O2W H22W . 0.8500 no
O3W H31W . 0.8500 no
O3W H32W . 0.8501 no

loop_
_geom_hbond_atom_site_label_D
_geom_hbond_atom_site_label_H
_geom_hbond_atom_site_label_A
_geom_hbond_site_symmetry_A
_geom_hbond_distance_DH
_geom_hbond_distance_HA
_geom_hbond_distance_DA
_geom_hbond_angle_DHA
O1W H11W O3W 2_676 0.85 2.12 2.793(5) 136.4
O1W H11W O31 . 0.85 2.28 2.836(5) 123.5
O1W H11W O11 . 0.85 2.49 2.951(5) 115.1
O1W H12W O3W . 0.85 2.26 2.768(5) 118.0
O1W H12W O21 . 0.85 2.27 2.945(5) 135.9
O2W H21W F11 1_556 0.85 2.54 3.393(8) 178.3
O2W H22W O1W 2_677 0.85 2.17 2.823(5) 132.9
O2W H22W O32 . 0.85 2.51 3.145(6) 132.2
O3W H31W F32 1_455 0.85 2.51 3.157(6) 133.5
O3W H31W F21 . 0.85 2.51 2.959(5) 113.7
O3W H32W O11 2_676 0.85 2.28 2.880(6) 128.1

loop_
_geom_torsion_atom_site_label_1
_geom_torsion_atom_site_label_2
_geom_torsion_atom_site_label_3
_geom_torsion_atom_site_label_4
_geom_torsion_site_symmetry_1
_geom_torsion
_geom_torsion_publ_flag
O32 Nd1 O11 C11 2_677 -127.7(3) no
O12 Nd1 O11 C11 2_667 1.4(3) no
O22 Nd1 O11 C11 2_667 63.0(3) no
O31 Nd1 O11 C11 . 147.5(3) no
O21 Nd1 O11 C11 . -66.3(3) no
O2W Nd1 O11 C11 . 102.6(3) no
O1W Nd1 O11 C11 . -140.0(3) no
Nd1 O11 C11 O12 . -1.0(6) no
Nd1 O11 C11 C12 . -179.9(3) no
O11 C11 C12 F11 . -122.8(6) no
O12 C11 C12 F11 . 58.1(7) no
O11 C11 C12 F12 . -4.7(6) no
O12 C11 C12 F12 . 176.2(5) no
O32 Nd1 O21 C21 2_677 -121.9(4) no
O12 Nd1 O21 C21 2_667 -33.3(4) no
O22 Nd1 O21 C21 2_667 27.3(5) no
O31 Nd1 O21 C21 . 143.3(4) no
O2W Nd1 O21 C21 . -75.6(5) no
O11 Nd1 O21 C21 . 91.4(4) no
O1W Nd1 O21 C21 . 164.6(4) no
Nd1 O22 C21 O21 2_667 -31.5(9) no
Nd1 O22 C21 C22 2_667 151.7(4) no
Nd1 O21 C21 O22 . -5.4(7) no
Nd1 O21 C21 C22 . 171.3(3) no
O22 C21 C22 F22 . -28.1(6) no
O21 C21 C22 F22 . 154.7(4) no
O22 C21 C22 F21 . -148.2(5) no
O21 C21 C22 F21 . 34.6(6) no
O32 Nd1 O31 C31 2_677 20.9(5) no
O12 Nd1 O31 C31 2_667 -77.5(5) no
O22 Nd1 O31 C31 2_667 -120.8(4) no
O21 Nd1 O31 C31 . 108.4(4) no
O2W Nd1 O31 C31 . -48.6(4) no
O11 Nd1 O31 C31 . 162.3(5) no
O1W Nd1 O31 C31 . 86.7(4) no
Nd1 O31 C31 O32 . -2.5(8) no
Nd1 O31 C31 C32 . 177.3(3) no
Nd1 O32 C31 O31 2_677 -78.8(13) no
Nd1 O32 C31 C32 2_677 101.4(10) no
O31 C31 C32 F31 . -173.3(4) no
O32 C31 C32 F31 . 6.5(7) no
O31 C31 C32 F32 . 69.7(6) no
O32 C31 C32 F32 . -110.5(5) no
